data_2018364
loop_
_publ_author_name
'Quiroga, Jairo'
'D\'iaz, Yurina'
'Cobo, Justo'
'Glidewell, Christopher'

_publ_section_title
;
 Hydrogen-bonded assembly in six closely related
 pyrazolo[3,4-<i>b</i>]pyridine derivatives; a simple chain, three types
 of chains of rings and a complex sheet structure
;
_journal_coeditor_code YF3009
_journal_issue 1
_journal_name_full 'Acta Crystallographica Section C'
_journal_page_first o12
_journal_page_last o18
_journal_paper_doi 10.1107/S0108270111050207
_journal_volume 68
_journal_year 2012
_chemical_formula_iupac 'C20 H13 Cl N4 O3'
_chemical_formula_moiety 'C20 H13 Cl N4 O3'
_chemical_formula_sum 'C20 H13 Cl N4 O3'
_chemical_formula_weight 392.79
_chemical_name_systematic
;
6-Chloro-3-methyl-4-(4-nitrophenyl)-1-
phenylpyrazolo[3,4-<i>b</i>]pyridine-5-carbaldehyde
;
_space_group_IT_number 14
_symmetry_cell_setting monoclinic
_symmetry_space_group_name_Hall '-P 2ybc'
_symmetry_space_group_name_H-M 'P 1 21/c 1'
_atom_sites_solution_hydrogens geom
_atom_sites_solution_primary direct
_atom_sites_solution_secondary difmap
_cell_angle_alpha 90.00
_cell_angle_beta 106.084(8)
_cell_angle_gamma 90.00
_cell_formula_units_Z 4
_cell_length_a 11.7839(13)
_cell_length_b 9.9890(4)
_cell_length_c 15.71(2)
_cell_measurement_reflns_used 4073
_cell_measurement_temperature 120(2)
_cell_measurement_theta_max 27.50
_cell_measurement_theta_min 3.25
_cell_volume 1777(2)
_computing_cell_refinement 'DIRAX/LSQ (Duisenberg <i>et al.</i>, 2000)'
_computing_data_collection 'COLLECT (Nonius, 1999)'
_computing_data_reduction 'EVALCCD (Duisenberg <i>et al.</i>, 2003)'
_computing_molecular_graphics 'PLATON (Spek, 2009)'
_computing_publication_material
;
SHELXL97 (Sheldrick, 2008) and PLATON (Spek, 2009)
;
_computing_structure_refinement 'SHELXL97 (Sheldrick, 2008)'
_computing_structure_solution 'SIR2004 (Burla <i>et al.</i>, 2005)'
_diffrn_ambient_temperature 120(2)
_diffrn_detector_area_resol_mean 9.091
_diffrn_measured_fraction_theta_full 0.999
_diffrn_measured_fraction_theta_max 0.999
_diffrn_measurement_device_type 'Bruker Nonius KappaCCD area-detector'
_diffrn_measurement_method '\f and \w scans'
_diffrn_radiation_monochromator graphite
_diffrn_radiation_source 'Bruker Nonius FR591 rotating anode'
_diffrn_radiation_type 'Mo K\a'
_diffrn_radiation_wavelength 0.71073
_diffrn_reflns_av_R_equivalents 0.0492
_diffrn_reflns_av_sigmaI/netI 0.0369
_diffrn_reflns_limit_h_max 15
_diffrn_reflns_limit_h_min -15
_diffrn_reflns_limit_k_max 12
_diffrn_reflns_limit_k_min -12
_diffrn_reflns_limit_l_max 20
_diffrn_reflns_limit_l_min -20
_diffrn_reflns_number 25554
_diffrn_reflns_theta_full 27.50
_diffrn_reflns_theta_max 27.50
_diffrn_reflns_theta_min 3.25
_diffrn_standards_decay_% 0
_diffrn_standards_interval_count 0
_diffrn_standards_interval_time 0
_diffrn_standards_number 0
_exptl_absorpt_coefficient_mu 0.246
_exptl_absorpt_correction_T_max 0.966
_exptl_absorpt_correction_T_min 0.910
_exptl_absorpt_correction_type multi-scan
_exptl_absorpt_process_details '(SADABS; Sheldrick, 2003)'
_exptl_crystal_colour yellow
_exptl_crystal_density_diffrn 1.469
_exptl_crystal_density_method 'not measured'
_exptl_crystal_description plate
_exptl_crystal_F_000 808
_exptl_crystal_size_max 0.39
_exptl_crystal_size_mid 0.29
_exptl_crystal_size_min 0.14
_refine_diff_density_max 0.423
_refine_diff_density_min -0.343
_refine_ls_extinction_method none
_refine_ls_goodness_of_fit_ref 1.085
_refine_ls_hydrogen_treatment constr
_refine_ls_matrix_type full
_refine_ls_number_parameters 254
_refine_ls_number_reflns 4073
_refine_ls_number_restraints 0
_refine_ls_restrained_S_all 1.085
_refine_ls_R_factor_all 0.0787
_refine_ls_R_factor_gt 0.0480
_refine_ls_shift/su_max 0.001
_refine_ls_shift/su_mean 0.000
_refine_ls_structure_factor_coef Fsqd
_refine_ls_weighting_details 'w = 1/[\s^2^(Fo^2^)+(0.0651P)^2^+0.8224P] where P=(Fo^2^+2Fc^2^)/3'
_refine_ls_weighting_scheme calc
_refine_ls_wR_factor_gt 0.1144
_refine_ls_wR_factor_ref 0.1339
_reflns_number_gt 2914
_reflns_number_total 4073
_reflns_threshold_expression I>2\s(I)
_cod_data_source_file yf3009.cif
_cod_data_source_block VI
_cod_original_cell_volume 1776(2)
_cod_original_sg_symbol_H-M 'P 21/c'
_cod_database_code 2018364

loop_
_symmetry_equiv_pos_as_xyz
'x, y, z'
'-x, y+1/2, -z+1/2'
'-x, -y, -z'
'x, -y-1/2, z-1/2'

loop_
_atom_site_type_symbol
_atom_site_label
_atom_site_fract_x
_atom_site_fract_y
_atom_site_fract_z
_atom_site_U_iso_or_equiv
_atom_site_adp_type
_atom_site_calc_flag
_atom_site_refinement_flags
_atom_site_occupancy
_atom_site_symmetry_multiplicity
N N1 0.57391(14) 0.20314(17) 0.53040(11) 0.0256(4) Uani d . 1 1
N N2 0.57099(15) 0.12065(17) 0.45850(11) 0.0268(4) Uani d . 1 1
C C3 0.47614(17) 0.1523(2) 0.39466(13) 0.0251(4) Uani d . 1 1
C C3A 0.41296(17) 0.2582(2) 0.42304(13) 0.0237(4) Uani d . 1 1
C C4 0.31283(17) 0.3357(2) 0.38427(13) 0.0229(4) Uani d . 1 1
C C5 0.28078(17) 0.4330(2) 0.43806(13) 0.0230(4) Uani d . 1 1
C C6 0.35375(18) 0.4473(2) 0.52615(14) 0.0251(4) Uani d . 1 1
N N7 0.45157(14) 0.37954(17) 0.56384(11) 0.0247(4) Uani d . 1 1
C C7A 0.47828(17) 0.2862(2) 0.51058(13) 0.0237(4) Uani d . 1 1
C C11 0.67273(17) 0.1966(2) 0.60716(13) 0.0255(4) Uani d . 1 1
C C12 0.66881(18) 0.2578(2) 0.68585(14) 0.0282(5) Uani d . 1 1
H H12 0.6001 0.3049 0.6891 0.034 Uiso calc R 1 1
C C13 0.76613(19) 0.2494(2) 0.75969(14) 0.0302(5) Uani d . 1 1
H H13 0.7639 0.2923 0.8132 0.036 Uiso calc R 1 1
C C14 0.86635(19) 0.1794(2) 0.75659(15) 0.0321(5) Uani d . 1 1
H H14 0.9324 0.1738 0.8074 0.039 Uiso calc R 1 1
C C15 0.86862(19) 0.1176(2) 0.67776(15) 0.0327(5) Uani d . 1 1
H H15 0.9366 0.0683 0.6752 0.039 Uiso calc R 1 1
C C16 0.77317(18) 0.1265(2) 0.60263(14) 0.0299(5) Uani d . 1 1
H H16 0.7763 0.0854 0.5488 0.036 Uiso calc R 1 1
C C31 0.44492(18) 0.0781(2) 0.30880(13) 0.0290(5) Uani d . 1 1
H H31A 0.4994 0.0028 0.3126 0.044 Uiso calc R 1 1
H H31B 0.4509 0.1384 0.2611 0.044 Uiso calc R 1 1
H H31C 0.3639 0.0442 0.2964 0.044 Uiso calc R 1 1
C C41 0.25175(17) 0.3180(2) 0.28819(13) 0.0232(4) Uani d . 1 1
C C42 0.28974(19) 0.3947(2) 0.22727(14) 0.0289(5) Uani d . 1 1
H H42 0.3509 0.4585 0.2479 0.035 Uiso calc R 1 1
C C43 0.23928(19) 0.3790(2) 0.13676(14) 0.0300(5) Uani d . 1 1
H H43 0.2642 0.4318 0.0950 0.036 Uiso calc R 1 1
C C44 0.15134(18) 0.2836(2) 0.10952(13) 0.0271(5) Uani d . 1 1
C C45 0.11408(18) 0.2037(2) 0.16809(14) 0.0289(5) Uani d . 1 1
H H45 0.0550 0.1375 0.1471 0.035 Uiso calc R 1 1
C C46 0.16431(18) 0.2218(2) 0.25805(14) 0.0270(4) Uani d . 1 1
H H46 0.1390 0.1684 0.2994 0.032 Uiso calc R 1 1
N N44 0.09402(17) 0.2684(2) 0.01403(12) 0.0339(4) Uani d . 1 1
O O41 0.12160(17) 0.34620(19) -0.03747(10) 0.0478(5) Uani d . 1 1
O O42 0.02258(16) 0.17746(19) -0.01044(11) 0.0512(5) Uani d . 1 1
C C51 0.17321(18) 0.5163(2) 0.40463(14) 0.0270(4) Uani d . 1 1
H H51 0.1567 0.5824 0.4430 0.032 Uiso calc R 1 1
O O51 0.10541(12) 0.50510(15) 0.33157(10) 0.0315(4) Uani d . 1 1
Cl Cl61 0.31718(5) 0.56456(5) 0.59607(3) 0.03116(16) Uani d . 1 1

loop_
_atom_site_aniso_label
_atom_site_aniso_U_11
_atom_site_aniso_U_22
_atom_site_aniso_U_33
_atom_site_aniso_U_12
_atom_site_aniso_U_13
_atom_site_aniso_U_23
N1 0.0239(8) 0.0288(9) 0.0223(9) 0.0033(7) 0.0034(7) -0.0020(7)
N2 0.0274(9) 0.0279(9) 0.0258(9) 0.0009(7) 0.0084(7) -0.0039(7)
C3 0.0238(10) 0.0255(10) 0.0263(10) 0.0003(8) 0.0074(8) -0.0004(9)
C3A 0.0233(9) 0.0250(10) 0.0221(10) -0.0016(8) 0.0053(8) -0.0013(8)
C4 0.0214(9) 0.0233(10) 0.0237(10) -0.0042(8) 0.0057(8) 0.0001(8)
C5 0.0218(9) 0.0232(10) 0.0242(10) 0.0000(8) 0.0066(8) 0.0011(8)
C6 0.0266(10) 0.0235(10) 0.0258(10) -0.0014(8) 0.0084(8) -0.0003(8)
N7 0.0249(8) 0.0255(9) 0.0235(9) -0.0002(7) 0.0064(7) -0.0016(7)
C7A 0.0234(10) 0.0259(10) 0.0216(10) 0.0007(8) 0.0060(8) -0.0006(8)
C11 0.0230(10) 0.0249(10) 0.0256(10) -0.0002(8) 0.0019(8) 0.0035(8)
C12 0.0259(10) 0.0305(11) 0.0265(11) 0.0019(9) 0.0045(9) 0.0021(9)
C13 0.0349(11) 0.0294(11) 0.0245(11) 0.0002(9) 0.0054(9) 0.0034(9)
C14 0.0292(11) 0.0318(12) 0.0295(11) -0.0007(9) -0.0015(9) 0.0058(10)
C15 0.0270(11) 0.0327(12) 0.0353(12) 0.0028(9) 0.0031(9) 0.0047(10)
C16 0.0305(11) 0.0289(11) 0.0298(11) 0.0025(9) 0.0074(9) 0.0005(9)
C31 0.0281(10) 0.0312(11) 0.0269(11) 0.0011(9) 0.0061(9) -0.0059(9)
C41 0.0214(9) 0.0245(10) 0.0238(10) 0.0020(8) 0.0065(8) -0.0009(8)
C42 0.0300(11) 0.0296(11) 0.0264(11) -0.0086(9) 0.0064(9) -0.0025(9)
C43 0.0348(11) 0.0309(11) 0.0255(11) -0.0043(10) 0.0104(9) 0.0009(9)
C44 0.0287(10) 0.0312(11) 0.0206(10) 0.0018(9) 0.0055(8) -0.0006(9)
C45 0.0249(10) 0.0321(11) 0.0274(11) -0.0057(9) 0.0035(9) -0.0021(9)
C46 0.0265(10) 0.0297(11) 0.0250(10) -0.0031(9) 0.0075(9) 0.0014(9)
N44 0.0373(10) 0.0398(11) 0.0240(9) -0.0029(9) 0.0075(8) -0.0038(9)
O41 0.0659(12) 0.0532(11) 0.0232(8) -0.0090(9) 0.0106(8) 0.0038(8)
O42 0.0544(11) 0.0635(12) 0.0300(9) -0.0257(10) 0.0020(8) -0.0097(9)
C51 0.0281(10) 0.0251(11) 0.0286(11) 0.0016(9) 0.0091(9) -0.0004(9)
O51 0.0266(7) 0.0350(9) 0.0302(8) 0.0032(7) 0.0031(6) -0.0011(7)
Cl61 0.0351(3) 0.0316(3) 0.0263(3) 0.0059(2) 0.0077(2) -0.0050(2)

loop_
_atom_type_symbol
_atom_type_description
_atom_type_scat_dispersion_real
_atom_type_scat_dispersion_imag
_atom_type_scat_source
C C 0.0033 0.0016 'International Tables Vol C Tables 4.2.6.8 and 6.1.1.4'
H H 0.0000 0.0000 'International Tables Vol C Tables 4.2.6.8 and 6.1.1.4'
Cl Cl 0.1484 0.1585 'International Tables Vol C Tables 4.2.6.8 and 6.1.1.4'
N N 0.0061 0.0033 'International Tables Vol C Tables 4.2.6.8 and 6.1.1.4'
O O 0.0106 0.0060 'International Tables Vol C Tables 4.2.6.8 and 6.1.1.4'

loop_
_geom_angle_atom_site_label_1
_geom_angle_atom_site_label_2
_geom_angle_atom_site_label_3
_geom_angle
C7A N1 N2 110.01(16)
C7A N1 C11 130.54(17)
N2 N1 C11 119.32(17)
C3 N2 N1 107.51(17)
N2 C3 C3A 110.17(18)
N2 C3 C31 120.88(18)
C3A C3 C31 128.91(18)
C4 C3A C7A 118.79(18)
C4 C3A C3 136.04(19)
C7A C3A C3 105.10(17)
C3A C4 C5 117.05(19)
C3A C4 C41 119.06(17)
C5 C4 C41 123.74(18)
C4 C5 C6 117.66(18)
C4 C5 C51 121.32(18)
C6 C5 C51 121.02(18)
N7 C6 C5 126.92(18)
N7 C6 Cl61 113.48(16)
C5 C6 Cl61 119.60(16)
C6 N7 C7A 113.56(18)
N7 C7A N1 126.86(18)
N7 C7A C3A 125.93(19)
N1 C7A C3A 107.21(17)
C12 C11 C16 120.24(19)
C12 C11 N1 120.68(19)
C16 C11 N1 119.07(19)
C13 C12 C11 119.5(2)
C13 C12 H12 120.3
C11 C12 H12 120.3
C14 C13 C12 121.1(2)
C14 C13 H13 119.5
C12 C13 H13 119.5
C13 C14 C15 118.8(2)
C13 C14 H14 120.6
C15 C14 H14 120.6
C16 C15 C14 121.1(2)
C16 C15 H15 119.4
C14 C15 H15 119.4
C15 C16 C11 119.2(2)
C15 C16 H16 120.4
C11 C16 H16 120.4
C3 C31 H31A 109.5
C3 C31 H31B 109.5
H31A C31 H31B 109.5
C3 C31 H31C 109.5
H31A C31 H31C 109.5
H31B C31 H31C 109.5
C46 C41 C42 119.63(19)
C46 C41 C4 122.03(18)
C42 C41 C4 118.21(18)
C43 C42 C41 120.8(2)
C43 C42 H42 119.6
C41 C42 H42 119.6
C44 C43 C42 117.72(19)
C44 C43 H43 121.1
C42 C43 H43 121.1
C45 C44 C43 122.8(2)
C45 C44 N44 118.65(19)
C43 C44 N44 118.57(18)
C44 C45 C46 118.7(2)
C44 C45 H45 120.6
C46 C45 H45 120.6
C45 C46 C41 120.28(19)
C45 C46 H46 119.9
C41 C46 H46 119.9
O42 N44 O41 123.1(2)
O42 N44 C44 118.49(18)
O41 N44 C44 118.38(19)
O51 C51 C5 123.97(19)
O51 C51 H51 118.0
C5 C51 H51 118.0

loop_
_geom_bond_atom_site_label_1
_geom_bond_atom_site_label_2
_geom_bond_distance
N1 C7A 1.364(2)
N1 N2 1.391(3)
N1 C11 1.427(3)
N2 C3 1.317(3)
C3 C3A 1.433(3)
C3 C31 1.493(3)
C3A C4 1.402(3)
C3A C7A 1.405(3)
C4 C5 1.406(3)
C4 C41 1.492(3)
C5 C6 1.419(3)
C5 C51 1.485(3)
C6 N7 1.326(3)
C6 Cl61 1.740(2)
N7 C7A 1.347(3)
C11 C12 1.391(3)
C11 C16 1.394(3)
C12 C13 1.389(3)
C12 H12 0.9500
C13 C14 1.385(3)
C13 H13 0.9500
C14 C15 1.391(4)
C14 H14 0.9500
C15 C16 1.389(3)
C15 H15 0.9500
C16 H16 0.9500
C31 H31A 0.9800
C31 H31B 0.9800
C31 H31C 0.9800
C41 C46 1.392(3)
C41 C42 1.393(3)
C42 C43 1.390(3)
C42 H42 0.9500
C43 C44 1.385(3)
C43 H43 0.9500
C44 C45 1.378(3)
C44 N44 1.472(3)
C45 C46 1.384(3)
C45 H45 0.9500
C46 H46 0.9500
N44 O42 1.226(2)
N44 O41 1.228(3)
C51 O51 1.208(3)
C51 H51 0.9500

loop_
_geom_hbond_atom_site_label_D
_geom_hbond_atom_site_label_H
_geom_hbond_atom_site_label_A
_geom_hbond_site_symmetry_A
_geom_hbond_distance_DH
_geom_hbond_distance_HA
_geom_hbond_distance_DA
_geom_hbond_angle_DHA
_geom_hbond_publ_flag
C45 H45 O51 2_545 0.95 2.41 3.261(5) 150 no

loop_
_geom_torsion_atom_site_label_1
_geom_torsion_atom_site_label_2
_geom_torsion_atom_site_label_3
_geom_torsion_atom_site_label_4
_geom_torsion
C7A N1 N2 C3 0.6(2)
C11 N1 N2 C3 -175.59(18)
N1 N2 C3 C3A 0.0(2)
N1 N2 C3 C31 -177.80(18)
N2 C3 C3A C4 176.1(2)
C31 C3 C3A C4 -6.3(4)
N2 C3 C3A C7A -0.6(2)
C31 C3 C3A C7A 177.0(2)
C7A C3A C4 C5 -3.3(3)
C3 C3A C4 C5 -179.7(2)
C7A C3A C4 C41 172.52(17)
C3 C3A C4 C41 -3.8(3)
C3A C4 C5 C6 1.6(3)
C41 C4 C5 C6 -173.97(18)
C3A C4 C5 C51 -177.27(18)
C41 C4 C5 C51 7.1(3)
C4 C5 C6 N7 1.1(3)
C51 C5 C6 N7 -179.94(19)
C4 C5 C6 Cl61 -179.17(14)
C51 C5 C6 Cl61 -0.3(3)
C5 C6 N7 C7A -2.0(3)
Cl61 C6 N7 C7A 178.32(14)
C6 N7 C7A N1 178.88(18)
C6 N7 C7A C3A 0.1(3)
N2 N1 C7A N7 179.99(18)
C11 N1 C7A N7 -4.4(3)
N2 N1 C7A C3A -1.0(2)
C11 N1 C7A C3A 174.63(19)
C4 C3A C7A N7 2.6(3)
C3 C3A C7A N7 179.99(19)
C4 C3A C7A N1 -176.40(17)
C3 C3A C7A N1 1.0(2)
C7A N1 C11 C12 17.0(3)
N2 N1 C11 C12 -167.68(18)
C7A N1 C11 C16 -163.7(2)
N2 N1 C11 C16 11.6(3)
C16 C11 C12 C13 0.5(3)
N1 C11 C12 C13 179.76(19)
C11 C12 C13 C14 -0.9(3)
C12 C13 C14 C15 0.3(3)
C13 C14 C15 C16 0.9(3)
C14 C15 C16 C11 -1.3(3)
C12 C11 C16 C15 0.6(3)
N1 C11 C16 C15 -178.68(19)
C3A C4 C41 C46 87.2(2)
C5 C4 C41 C46 -97.3(2)
C3A C4 C41 C42 -88.6(2)
C5 C4 C41 C42 87.0(2)
C46 C41 C42 C43 1.7(3)
C4 C41 C42 C43 177.56(19)
C41 C42 C43 C44 -0.8(3)
C42 C43 C44 C45 -1.0(3)
C42 C43 C44 N44 178.01(19)
C43 C44 C45 C46 1.8(3)
N44 C44 C45 C46 -177.24(19)
C44 C45 C46 C41 -0.8(3)
C42 C41 C46 C45 -0.9(3)
C4 C41 C46 C45 -176.60(19)
C45 C44 N44 O42 -6.3(3)
C43 C44 N44 O42 174.6(2)
C45 C44 N44 O41 174.9(2)
C43 C44 N44 O41 -4.1(3)
C4 C5 C51 O51 1.8(3)
C6 C5 C51 O51 -177.05(19)
